data_7219411
loop_
_publ_author_name
'Mudring, Anja-Verena'
'Stappert, Kathrin'

_publ_section_title
;
 Triazolium Based Ionic Liquid Crystals: Effect of Asymmetric Substitution
;
_journal_name_full 'RSC Adv.'
_journal_paper_doi 10.1039/C4RA14961K
_journal_year 2015
_chemical_formula_moiety C19H38BrN3
_chemical_formula_sum 'C19 H38 Br N3'
_chemical_formula_weight 388.43
_chemical_name_common '[C12C5triaz] Br'
_space_group_IT_number 2
_symmetry_cell_setting triclinic
_symmetry_space_group_name_Hall '-P 1'
_symmetry_space_group_name_H-M 'P -1'
_atom_sites_solution_hydrogens geom
_atom_sites_solution_primary direct
_atom_sites_solution_secondary difmap
_audit_creation_method SHELXL-97
_audit_update_record
;
2014-10-21 deposited with the CCDC.
2015-01-27 downloaded from the CCDC.
;
_cell_angle_alpha 85.92(2)
_cell_angle_beta 88.18(2)
_cell_angle_gamma 82.52(2)
_cell_formula_units_Z 2
_cell_length_a 5.4919(9)
_cell_length_b 8.7562(16)
_cell_length_c 23.694(5)
_cell_measurement_reflns_used 9034
_cell_measurement_temperature 293(2)
_cell_measurement_theta_max 25.0
_cell_measurement_theta_min 2.5
_cell_volume 1126.6(4)
_computing_cell_refinement 'X-Area (Stoe & Cie, 2001)'
_computing_data_collection 'X-Area (Stoe & Cie, 2001)'
_computing_data_reduction 'X-Area (Stoe & Cie, 2001)'
_computing_molecular_graphics 'Diamond (Brandenburg 2011)'
_computing_publication_material 'WinGX publication routines (Farrugia, 1999)'
_computing_structure_refinement 'SHELXL-97 (Sheldrick, 1997)'
_computing_structure_solution 'SIR92 (Altomare 1994)'
_diffrn_ambient_temperature 293(2)
_diffrn_measured_fraction_theta_full 0.920
_diffrn_measured_fraction_theta_max 0.920
_diffrn_measurement_device_type 'STOE IPDS I'
_diffrn_measurement_method \w
_diffrn_radiation_monochromator graphite
_diffrn_radiation_source 'fine-focus sealed tube'
_diffrn_radiation_type MoK\a
_diffrn_radiation_wavelength 0.71073
_diffrn_reflns_av_R_equivalents 0.2044
_diffrn_reflns_av_sigmaI/netI 0.1951
_diffrn_reflns_limit_h_max 6
_diffrn_reflns_limit_h_min -6
_diffrn_reflns_limit_k_max 10
_diffrn_reflns_limit_k_min -10
_diffrn_reflns_limit_l_max 28
_diffrn_reflns_limit_l_min -28
_diffrn_reflns_number 9043
_diffrn_reflns_theta_full 24.99
_diffrn_reflns_theta_max 24.99
_diffrn_reflns_theta_min 2.45
_exptl_absorpt_coefficient_mu 1.829
_exptl_absorpt_correction_T_max 0.8537
_exptl_absorpt_correction_T_min 0.4446
_exptl_absorpt_correction_type numerical
_exptl_absorpt_process_details '[X-Red(Stoe&Cie,2001)andX-Shape(Stoe&Cie,1999)]'
_exptl_crystal_colour colourless
_exptl_crystal_density_diffrn 1.145
_exptl_crystal_density_method 'not measured'
_exptl_crystal_description needle
_exptl_crystal_F_000 416
_exptl_crystal_size_max 0.4
_exptl_crystal_size_mid 0.2
_exptl_crystal_size_min 0.1
_refine_diff_density_max 2.874
_refine_diff_density_min -1.956
_refine_diff_density_rms 0.257
_refine_ls_extinction_method none
_refine_ls_goodness_of_fit_ref 1.474
_refine_ls_hydrogen_treatment mixed
_refine_ls_matrix_type full
_refine_ls_number_parameters 208
_refine_ls_number_reflns 3659
_refine_ls_number_restraints 0
_refine_ls_restrained_S_all 1.474
_refine_ls_R_factor_all 0.2448
_refine_ls_R_factor_gt 0.1845
_refine_ls_shift/su_max 0.000
_refine_ls_shift/su_mean 0.000
_refine_ls_structure_factor_coef Fsqd
_refine_ls_weighting_details 'calc w=1/[\s^2^(Fo^2^)+(0.2000P)^2^+0.0000P] where P=(Fo^2^+2Fc^2^)/3'
_refine_ls_weighting_scheme calc
_refine_ls_wR_factor_gt 0.4586
_refine_ls_wR_factor_ref 0.4840
_reflns_number_gt 1847
_reflns_number_total 3659
_reflns_threshold_expression >2sigma(I)
_cod_data_source_file c4ra14961k2.cif
_cod_data_source_block kst_16b
_cod_original_sg_symbol_H-M P-1
_cod_database_code 7219411

loop_
_symmetry_equiv_pos_as_xyz
'x, y, z'
'-x, -y, -z'

loop_
_atom_site_label
_atom_site_type_symbol
_atom_site_fract_x
_atom_site_fract_y
_atom_site_fract_z
_atom_site_U_iso_or_equiv
_atom_site_adp_type
_atom_site_occupancy
_atom_site_symmetry_multiplicity
_atom_site_calc_flag
_atom_site_refinement_flags
Br01 Br 0.6125(3) 1.2192(2) 0.54608(9) 0.0564(8) Uani 1 1 d .
N02 N 1.159(3) 0.6674(17) 0.6092(7) 0.052(4) Uani 1 1 d .
N03 N 1.020(2) 0.5639(16) 0.5935(7) 0.050(4) Uani 1 1 d .
N01 N 1.058(3) 0.7976(17) 0.5836(7) 0.051(4) Uani 1 1 d .
C06 C 0.866(3) 0.779(2) 0.5518(8) 0.049(4) Uani 1 1 d .
H06 H 0.7692 0.8546 0.5301 0.058 Uiso 1 1 calc R
C09 C 1.040(4) 0.406(2) 0.6853(10) 0.060(5) Uani 1 1 d .
H09A H 1.0949 0.3032 0.7018 0.072 Uiso 1 1 calc R
H09B H 1.1464 0.4756 0.6982 0.072 Uiso 1 1 calc R
C04 C 1.184(4) 0.959(2) 0.6546(9) 0.065(6) Uani 1 1 d .
H04A H 1.2868 0.8699 0.6711 0.078 Uiso 1 1 calc R
H04B H 1.2663 1.0492 0.6592 0.078 Uiso 1 1 calc R
C01 C 0.714(8) 1.010(5) 0.7781(13) 0.156(19) Uani 1 1 d .
H01A H 0.7320 1.0123 0.8181 0.235 Uiso 1 1 calc R
H01B H 0.6208 0.9280 0.7707 0.235 Uiso 1 1 calc R
H01C H 0.6300 1.1065 0.7633 0.235 Uiso 1 1 calc R
C10 C 0.779(5) 0.455(3) 0.7062(10) 0.076(6) Uani 1 1 d .
H10A H 0.6761 0.3771 0.6991 0.092 Uiso 1 1 calc R
H10B H 0.7131 0.5509 0.6857 0.092 Uiso 1 1 calc R
C08 C 1.063(4) 0.405(2) 0.6212(9) 0.060(5) Uani 1 1 d .
H08A H 1.2265 0.3573 0.6108 0.073 Uiso 1 1 calc R
H08B H 0.9454 0.3432 0.6077 0.073 Uiso 1 1 calc R
C05 C 1.163(3) 0.9410(19) 0.5919(9) 0.051(5) Uani 1 1 d .
H05A H 1.0580 1.0288 0.5748 0.061 Uiso 1 1 calc R
H05B H 1.3238 0.9374 0.5736 0.061 Uiso 1 1 calc R
C07 C 0.844(4) 0.621(3) 0.5583(9) 0.067(6) Uani 1 1 d .
H07 H 0.7319 0.5687 0.5416 0.081 Uiso 1 1 calc R
C02 C 0.965(6) 0.981(3) 0.7498(9) 0.097(10) Uani 1 1 d .
H02A H 1.0502 0.8840 0.7651 0.117 Uiso 1 1 calc R
H02B H 1.0602 1.0627 0.7580 0.117 Uiso 1 1 calc R
C03 C 0.946(4) 0.977(2) 0.6863(9) 0.066(6) Uani 1 1 d .
H03A H 0.8577 0.8924 0.6787 0.080 Uiso 1 1 calc R
H03B H 0.8500 1.0720 0.6720 0.080 Uiso 1 1 calc R
C19 C -0.36(2) 0.878(5) 1.130(3) 0.52(11) Uani 1 1 d .
H19A H -0.5367 0.8934 1.1330 0.781 Uiso 1 1 calc R
H19B H -0.2981 0.9726 1.1366 0.781 Uiso 1 1 calc R
H19C H -0.2984 0.7995 1.1587 0.781 Uiso 1 1 calc R
C11 C 0.776(6) 0.479(4) 0.7698(12) 0.102(9) Uani 1 1 d .
H11A H 0.8419 0.3825 0.7896 0.122 Uiso 1 1 calc R
H11B H 0.8841 0.5547 0.7762 0.122 Uiso 1 1 calc R
C13 C 0.531(8) 0.573(6) 0.8570(15) 0.156(17) Uani 1 1 d .
H13A H 0.6374 0.6518 0.8595 0.187 Uiso 1 1 calc R
H13B H 0.6004 0.4825 0.8799 0.187 Uiso 1 1 calc R
C16 C 0.002(7) 0.729(4) 0.9689(14) 0.112(11) Uani 1 1 d .
H16A H -0.0932 0.6444 0.9662 0.134 Uiso 1 1 calc R
H16B H -0.0766 0.8163 0.9455 0.134 Uiso 1 1 calc R
C14 C 0.253(7) 0.637(5) 0.8852(16) 0.136(15) Uani 1 1 d .
H14A H 0.1806 0.7250 0.8615 0.164 Uiso 1 1 calc R
H14B H 0.1482 0.5565 0.8841 0.164 Uiso 1 1 calc R
C17 C -0.010(9) 0.774(4) 1.0307(18) 0.142(18) Uani 1 1 d .
H17A H 0.0754 0.6884 1.0536 0.170 Uiso 1 1 calc R
H17B H 0.0806 0.8612 1.0328 0.170 Uiso 1 1 calc R
C12 C 0.532(6) 0.530(4) 0.7948(12) 0.100(9) Uani 1 1 d .
H12A H 0.4299 0.4486 0.7924 0.120 Uiso 1 1 calc R
H12B H 0.4575 0.6194 0.7720 0.120 Uiso 1 1 calc R
C15 C 0.254(8) 0.684(4) 0.9447(17) 0.127(13) Uani 1 1 d .
H15A H 0.3483 0.7697 0.9457 0.153 Uiso 1 1 calc R
H15B H 0.3353 0.5983 0.9684 0.153 Uiso 1 1 calc R
C18 C -0.258(10) 0.815(5) 1.057(2) 0.158(19) Uani 1 1 d .
H18A H -0.3413 0.7251 1.0533 0.189 Uiso 1 1 calc R
H18B H -0.3383 0.8955 1.0317 0.189 Uiso 1 1 calc R

loop_
_atom_site_aniso_label
_atom_site_aniso_U_11
_atom_site_aniso_U_22
_atom_site_aniso_U_33
_atom_site_aniso_U_23
_atom_site_aniso_U_13
_atom_site_aniso_U_12
Br01 0.0443(11) 0.0473(11) 0.0797(16) -0.0089(8) 0.0030(9) -0.0122(7)
N02 0.037(8) 0.046(9) 0.074(11) -0.013(7) 0.000(8) -0.009(7)
N03 0.027(7) 0.044(8) 0.082(12) -0.014(7) 0.020(8) -0.010(6)
N01 0.031(8) 0.050(9) 0.067(11) -0.004(7) 0.009(7) 0.003(6)
C06 0.038(9) 0.043(10) 0.067(13) -0.006(8) 0.014(9) -0.013(7)
C09 0.053(12) 0.029(9) 0.099(17) -0.011(9) -0.004(11) -0.004(8)
C04 0.063(13) 0.054(12) 0.085(16) 0.002(10) -0.016(12) -0.031(10)
C01 0.21(5) 0.23(4) 0.069(19) -0.04(2) 0.04(2) -0.15(4)
C10 0.087(17) 0.062(14) 0.077(17) 0.006(11) 0.018(13) -0.007(12)
C08 0.058(12) 0.038(10) 0.088(16) -0.013(9) -0.004(11) -0.011(9)
C05 0.031(9) 0.034(9) 0.088(15) 0.000(9) 0.009(9) -0.011(7)
C07 0.058(13) 0.088(16) 0.054(13) -0.024(11) -0.008(11) 0.013(11)
C02 0.15(3) 0.105(19) 0.054(14) 0.002(13) 0.000(16) -0.09(2)
C03 0.074(15) 0.061(13) 0.073(15) -0.017(10) 0.016(11) -0.038(11)
C19 1.1(3) 0.13(4) 0.35(9) 0.13(5) -0.58(15) -0.26(8)
C11 0.081(19) 0.13(3) 0.09(2) 0.013(17) 0.014(16) 0.005(17)
C13 0.12(3) 0.25(5) 0.10(3) 0.02(3) 0.00(2) -0.05(3)
C16 0.14(3) 0.10(2) 0.11(2) 0.003(17) -0.04(2) -0.04(2)
C14 0.11(3) 0.18(4) 0.13(3) 0.04(3) -0.04(2) -0.06(3)
C17 0.17(4) 0.10(2) 0.17(4) 0.04(2) -0.08(3) -0.06(3)
C12 0.11(2) 0.11(2) 0.08(2) -0.002(16) 0.012(17) -0.030(18)
C15 0.12(3) 0.13(3) 0.14(3) 0.04(2) -0.05(3) -0.05(2)
C18 0.16(4) 0.10(3) 0.21(5) 0.05(3) -0.08(4) -0.02(3)

loop_
_atom_type_symbol
_atom_type_description
_atom_type_scat_dispersion_real
_atom_type_scat_dispersion_imag
_atom_type_scat_source
C C 0.0033 0.0016 'International Tables Vol C Tables 4.2.6.8 and 6.1.1.4'
H H 0.0000 0.0000 'International Tables Vol C Tables 4.2.6.8 and 6.1.1.4'
N N 0.0061 0.0033 'International Tables Vol C Tables 4.2.6.8 and 6.1.1.4'
Br Br -0.2901 2.4595 'International Tables Vol C Tables 4.2.6.8 and 6.1.1.4'

loop_
_geom_angle_atom_site_label_1
_geom_angle_atom_site_label_2
_geom_angle_atom_site_label_3
_geom_angle
N01 N02 N03 103.2(13)
C07 N03 N02 114.4(17)
C07 N03 C08 127.8(17)
N02 N03 C08 117.5(15)
N02 N01 C06 112.7(14)
N02 N01 C05 118.9(13)
C06 N01 C05 128.4(15)
N01 C06 C07 105.4(16)
C10 C09 C08 113.2(17)
C03 C04 C05 114.5(16)
C09 C10 C11 110(2)
N03 C08 C09 111.6(14)
N01 C05 C04 109.8(14)
N03 C07 C06 104.2(18)
C01 C02 C03 111(2)
C04 C03 C02 115(2)
C12 C11 C10 115(2)
C12 C13 C14 116(3)
C15 C16 C17 116(3)
C15 C14 C13 116(3)
C18 C17 C16 118(3)
C11 C12 C13 116(3)
C14 C15 C16 113(3)
C17 C18 C19 132(4)

loop_
_geom_bond_atom_site_label_1
_geom_bond_atom_site_label_2
_geom_bond_distance
N02 N01 1.32(2)
N02 N03 1.338(19)
N03 C07 1.32(2)
N03 C08 1.49(2)
N01 C06 1.35(2)
N01 C05 1.47(2)
C06 C07 1.40(3)
C09 C10 1.52(3)
C09 C08 1.52(3)
C04 C03 1.48(3)
C04 C05 1.52(3)
C01 C02 1.51(5)
C10 C11 1.54(4)
C02 C03 1.51(3)
C19 C18 1.90(11)
C11 C12 1.47(4)
C13 C12 1.55(5)
C13 C14 1.69(6)
C16 C15 1.50(5)
C16 C17 1.54(5)
C14 C15 1.50(5)
C17 C18 1.50(7)
